data_4134186
loop_
_publ_author_name
'Guo, Yinliang'
'Guo, Zhixian'
'Lu, Jia-Tian'
'Fang, Runting'
'Chen, Si-Cong'
'Luo, Tuoping'

_publ_section_title
;
 Total Synthesis of (-)-Batrachotoxinin A: A Local-Desymmetrization
 Approach.
;
_journal_issue 8
_journal_name_full 'Journal of the American Chemical Society'
_journal_page_first 3675
_journal_page_last 3679
_journal_paper_doi 10.1021/jacs.9b12882
_journal_volume 142
_journal_year 2020
_chemical_absolute_configuration ad
_chemical_formula_sum 'C25 H36 O6 Si'
_chemical_formula_weight 460.63
_space_group_crystal_system tetragonal
_space_group_IT_number 96
_space_group_name_Hall 'P 4nw 2abw'
_space_group_name_H-M_alt 'P 43 21 2'
_atom_sites_solution_hydrogens geom
_atom_sites_solution_primary dual
_audit_creation_method SHELXL-2014/7
_cell_angle_alpha 90
_cell_angle_beta 90
_cell_angle_gamma 90
_cell_formula_units_Z 8
_cell_length_a 10.85610(10)
_cell_length_b 10.85610(10)
_cell_length_c 41.1767(6)
_cell_measurement_reflns_used 29051
_cell_measurement_temperature 179.99(10)
_cell_measurement_theta_max 29.2860
_cell_measurement_theta_min 2.0180
_cell_volume 4852.88(9)
_computing_structure_refinement 'SHELXL-2014/7 (Sheldrick, 2014)'
_diffrn_ambient_environment N~2~
_diffrn_ambient_temperature 179.99(10)
_diffrn_detector 'CCD plate'
_diffrn_measured_fraction_theta_full 1.000
_diffrn_measured_fraction_theta_max 1.000
_diffrn_measurement_device 'four-circle diffractometer'
_diffrn_measurement_device_type 'XtaLAB AFC12 (RINC): Kappa single'
_diffrn_radiation_monochromator graphite
_diffrn_radiation_probe x-ray
_diffrn_radiation_type 'Mo K\a'
_diffrn_radiation_wavelength 0.71073
_diffrn_reflns_av_R_equivalents 0.0454
_diffrn_reflns_av_unetI/netI 0.0208
_diffrn_reflns_Laue_measured_fraction_full 1.000
_diffrn_reflns_Laue_measured_fraction_max 1.000
_diffrn_reflns_limit_h_max 14
_diffrn_reflns_limit_h_min -13
_diffrn_reflns_limit_k_max 13
_diffrn_reflns_limit_k_min -14
_diffrn_reflns_limit_l_max 53
_diffrn_reflns_limit_l_min -53
_diffrn_reflns_number 64432
_diffrn_reflns_point_group_measured_fraction_full 1.000
_diffrn_reflns_point_group_measured_fraction_max 1.000
_diffrn_reflns_theta_full 25.242
_diffrn_reflns_theta_max 27.485
_diffrn_reflns_theta_min 1.940
_diffrn_source 'fine-focus sealed X-ray tube'
_diffrn_source_type 'Enhance (Mo) X-ray Source'
_exptl_absorpt_coefficient_mu 0.134
_exptl_absorpt_correction_T_max 1.00000
_exptl_absorpt_correction_T_min 0.48464
_exptl_absorpt_correction_type multi-scan
_exptl_absorpt_process_details
;
CrysAlisPro 1.171.39.29a (Rigaku Oxford Diffraction, 2015)
Empirical absorption correction using spherical harmonics,
 implemented in SCALE3 ABSPACK scaling algorithm.
;
_exptl_crystal_colour colorless
_exptl_crystal_density_diffrn 1.261
_exptl_crystal_description rod-like
_exptl_crystal_F_000 1984
_exptl_crystal_size_max 0.55
_exptl_crystal_size_mid 0.12
_exptl_crystal_size_min 0.1
_refine_diff_density_max 0.231
_refine_diff_density_min -0.206
_refine_diff_density_rms 0.045
_refine_ls_abs_structure_details
;
 Flack x determined using 2049 quotients [(I+)-(I-)]/[(I+)+(I-)]
 (Parsons, Flack and Wagner, Acta Cryst. B69 (2013) 249-259).
;
_refine_ls_abs_structure_Flack 0.02(3)
_refine_ls_extinction_method none
_refine_ls_goodness_of_fit_ref 1.017
_refine_ls_hydrogen_treatment constr
_refine_ls_matrix_type full
_refine_ls_number_parameters 295
_refine_ls_number_reflns 5565
_refine_ls_number_restraints 0
_refine_ls_restrained_S_all 1.017
_refine_ls_R_factor_all 0.0359
_refine_ls_R_factor_gt 0.0334
_refine_ls_shift/su_max 0.002
_refine_ls_shift/su_mean 0.000
_refine_ls_structure_factor_coef Fsqd
_refine_ls_weighting_details 'w=1/[\s^2^(Fo^2^)+(0.0540P)^2^+0.9455P] where P=(Fo^2^+2Fc^2^)/3'
_refine_ls_weighting_scheme calc
_refine_ls_wR_factor_gt 0.0873
_refine_ls_wR_factor_ref 0.0888
_reflns_Friedel_coverage 0.685
_reflns_Friedel_fraction_full 1.000
_reflns_Friedel_fraction_max 1.000
_reflns_number_gt 5266
_reflns_number_total 5565
_reflns_threshold_expression 'I > 2\s(I)'
_cod_data_source_file ja9b12882_si_007.cif
_cod_data_source_block 3
_cod_depositor_comments 'Adding full bibliography for 4134185--4134193.cif.'
_cod_original_cell_volume 4852.88(11)
_cod_database_code 4134186
_shelx_shelxl_version_number 2014/7
_shelx_space_group_comment
;
The symmetry employed for this shelxl refinement is uniquely defined
by the following loop, which should always be used as a source of
symmetry information in preference to the above space-group names.
They are only intended as comments.
;

loop_
_space_group_symop_operation_xyz
'x, y, z'
'-x, -y, z+1/2'
'-y+1/2, x+1/2, z+3/4'
'y+1/2, -x+1/2, z+1/4'
'-x+1/2, y+1/2, -z+3/4'
'x+1/2, -y+1/2, -z+1/4'
'y, x, -z'
'-y, -x, -z+1/2'

loop_
_atom_site_label
_atom_site_type_symbol
_atom_site_fract_x
_atom_site_fract_y
_atom_site_fract_z
_atom_site_U_iso_or_equiv
_atom_site_adp_type
_atom_site_occupancy
_atom_site_site_symmetry_order
_atom_site_calc_flag
_atom_site_refinement_flags_posn
_atom_site_refinement_flags_adp
_atom_site_refinement_flags_occupancy
_atom_site_disorder_assembly
_atom_site_disorder_group
Si1 Si 1.11874(5) 0.62771(5) 0.69417(2) 0.02964(14) Uani 1 1 d . . . . .
O1 O 0.97533(12) 0.65841(12) 0.70529(3) 0.0253(3) Uani 1 1 d . . . . .
O2 O 0.8647(2) 0.91413(15) 0.78118(3) 0.0512(5) Uani 1 1 d . . . . .
H2 H 0.8750 0.8565 0.7938 0.077 Uiso 1 1 calc R U . . .
O3 O 0.78681(16) 0.67448(14) 0.76485(3) 0.0374(4) Uani 1 1 d . . . . .
O4 O 0.53414(15) 0.66998(15) 0.65521(4) 0.0374(4) Uani 1 1 d . . . . .
O5 O 0.71637(12) 0.52146(11) 0.63100(3) 0.0208(3) Uani 1 1 d . . . . .
O6 O 0.75478(14) 0.41827(14) 0.58398(3) 0.0331(3) Uani 1 1 d . . . . .
C1 C 1.1863(2) 0.5517(3) 0.73040(7) 0.0562(7) Uani 1 1 d . . . . .
H1A H 1.1649 0.5976 0.7495 0.084 Uiso 1 1 calc R U . . .
H1B H 1.2743 0.5489 0.7282 0.084 Uiso 1 1 calc R U . . .
H1C H 1.1546 0.4695 0.7322 0.084 Uiso 1 1 calc R U . . .
C2 C 1.2032(2) 0.7719(3) 0.68583(7) 0.0505(6) Uani 1 1 d . . . . .
H2A H 1.1722 0.8085 0.6662 0.076 Uiso 1 1 calc R U . . .
H2B H 1.2893 0.7542 0.6833 0.076 Uiso 1 1 calc R U . . .
H2C H 1.1920 0.8280 0.7036 0.076 Uiso 1 1 calc R U . . .
C3 C 1.1315(3) 0.5244(3) 0.65822(8) 0.0639(8) Uani 1 1 d . . . . .
H3A H 1.0913 0.4476 0.6628 0.096 Uiso 1 1 calc R U . . .
H3B H 1.2168 0.5097 0.6535 0.096 Uiso 1 1 calc R U . . .
H3C H 1.0930 0.5628 0.6398 0.096 Uiso 1 1 calc R U . . .
C4 C 0.86112(16) 0.65856(16) 0.68821(4) 0.0200(3) Uani 1 1 d . . . . .
C5 C 0.87347(19) 0.73414(17) 0.65666(4) 0.0247(4) Uani 1 1 d . . . . .
H5A H 0.9477 0.7120 0.6449 0.030 Uiso 1 1 calc R U . . .
H5B H 0.8028 0.7219 0.6426 0.030 Uiso 1 1 calc R U . . .
C6 C 0.8797(2) 0.86699(17) 0.66886(4) 0.0292(4) Uani 1 1 d . . . . .
H6A H 0.9601 0.8850 0.6780 0.035 Uiso 1 1 calc R U . . .
H6B H 0.8629 0.9247 0.6514 0.035 Uiso 1 1 calc R U . . .
C7 C 0.77946(19) 0.87321(17) 0.69500(4) 0.0281(4) Uani 1 1 d . . . . .
H7 H 0.7014 0.8985 0.6851 0.034 Uiso 1 1 calc R U . . .
C8 C 0.8073(2) 0.95578(19) 0.72479(5) 0.0367(5) Uani 1 1 d . . . . .
H8A H 0.8601 1.0241 0.7188 0.044 Uiso 1 1 calc R U . . .
H8B H 0.7317 0.9882 0.7340 0.044 Uiso 1 1 calc R U . . .
C9 C 0.8722(2) 0.87092(18) 0.74897(4) 0.0325(4) Uani 1 1 d . . . . .
H9 H 0.9591 0.8631 0.7428 0.039 Uiso 1 1 calc R U . . .
C10 C 0.80843(19) 0.74886(18) 0.74372(4) 0.0261(4) Uani 1 1 d . . . . .
C11 C 0.76740(17) 0.73964(16) 0.70832(4) 0.0218(3) Uani 1 1 d . . . . .
C12 C 0.63603(18) 0.68676(18) 0.70637(4) 0.0270(4) Uani 1 1 d . . . . .
H12A H 0.6256 0.6245 0.7230 0.032 Uiso 1 1 calc R U . . .
H12B H 0.5769 0.7520 0.7105 0.032 Uiso 1 1 calc R U . . .
C13 C 0.61104(16) 0.63060(17) 0.67351(4) 0.0230(3) Uani 1 1 d . . . . .
C14 C 0.69181(16) 0.51799(16) 0.66544(4) 0.0180(3) Uani 1 1 d . . . . .
C15 C 0.81121(16) 0.52848(16) 0.68477(4) 0.0190(3) Uani 1 1 d . . . . .
C16 C 0.86109(18) 0.43170(17) 0.69932(4) 0.0263(4) Uani 1 1 d . . . . .
H16 H 0.9301 0.4447 0.7123 0.032 Uiso 1 1 calc R U . . .
C17 C 0.8133(2) 0.30227(18) 0.69625(5) 0.0322(4) Uani 1 1 d . . . . .
H17A H 0.7770 0.2768 0.7167 0.039 Uiso 1 1 calc R U . . .
H17B H 0.8810 0.2470 0.6914 0.039 Uiso 1 1 calc R U . . .
C18 C 0.71698(19) 0.29391(17) 0.66939(5) 0.0276(4) Uani 1 1 d . . . . .
H18 H 0.6760 0.2136 0.6706 0.033 Uiso 1 1 calc R U . . .
C19 C 0.61994(17) 0.39651(16) 0.67308(4) 0.0223(3) Uani 1 1 d . . . . .
C20 C 0.5602(2) 0.3940(2) 0.70658(5) 0.0346(5) Uani 1 1 d . . . . .
H20A H 0.6200 0.4163 0.7227 0.052 Uiso 1 1 calc R U . . .
H20B H 0.5298 0.3127 0.7110 0.052 Uiso 1 1 calc R U . . .
H20C H 0.4930 0.4516 0.7071 0.052 Uiso 1 1 calc R U . . .
C21 C 0.51906(17) 0.37910(19) 0.64734(4) 0.0268(4) Uani 1 1 d . . . . .
H21A H 0.4636 0.4491 0.6478 0.032 Uiso 1 1 calc R U . . .
H21B H 0.4717 0.3058 0.6524 0.032 Uiso 1 1 calc R U . . .
C22 C 0.57486(18) 0.36671(18) 0.61310(4) 0.0267(4) Uani 1 1 d . . . . .
H22A H 0.5673 0.2826 0.6054 0.032 Uiso 1 1 calc R U . . .
H22B H 0.5323 0.4205 0.5980 0.032 Uiso 1 1 calc R U . . .
C23 C 0.70925(17) 0.40271(17) 0.61560(4) 0.0238(4) Uani 1 1 d . . . . .
C24 C 0.77868(18) 0.30748(17) 0.63557(5) 0.0278(4) Uani 1 1 d . . . . .
H24A H 0.8637 0.3330 0.6382 0.033 Uiso 1 1 calc R U . . .
H24B H 0.7779 0.2288 0.6244 0.033 Uiso 1 1 calc R U . . .
C25 C 0.8787(2) 0.4614(2) 0.58108(5) 0.0358(5) Uani 1 1 d . . . . .
H25A H 0.8991 0.4708 0.5585 0.054 Uiso 1 1 calc R U . . .
H25B H 0.9336 0.4030 0.5909 0.054 Uiso 1 1 calc R U . . .
H25C H 0.8865 0.5394 0.5919 0.054 Uiso 1 1 calc R U . . .

loop_
_atom_site_aniso_label
_atom_site_aniso_U_11
_atom_site_aniso_U_22
_atom_site_aniso_U_33
_atom_site_aniso_U_23
_atom_site_aniso_U_13
_atom_site_aniso_U_12
Si1 0.0226(2) 0.0326(3) 0.0337(3) 0.0049(2) -0.0030(2) -0.0029(2)
O1 0.0228(6) 0.0304(7) 0.0227(6) 0.0005(5) -0.0042(5) -0.0047(5)
O2 0.0983(15) 0.0330(8) 0.0222(7) -0.0080(6) -0.0109(9) -0.0079(9)
O3 0.0579(10) 0.0371(8) 0.0173(6) 0.0041(6) -0.0011(6) -0.0134(7)
O4 0.0364(8) 0.0407(8) 0.0349(8) -0.0070(6) -0.0124(6) 0.0146(6)
O5 0.0296(7) 0.0200(6) 0.0127(5) -0.0021(4) 0.0025(5) -0.0019(5)
O6 0.0420(8) 0.0387(8) 0.0186(6) -0.0092(6) 0.0084(6) -0.0063(6)
C1 0.0389(14) 0.0673(18) 0.0623(16) 0.0288(14) -0.0124(12) 0.0055(12)
C2 0.0307(12) 0.0506(15) 0.0702(17) 0.0149(13) 0.0023(12) -0.0114(10)
C3 0.0385(14) 0.081(2) 0.0721(19) -0.0300(16) 0.0093(14) 0.0066(14)
C4 0.0208(8) 0.0236(8) 0.0155(7) 0.0008(6) -0.0018(6) -0.0023(6)
C5 0.0305(9) 0.0268(9) 0.0170(8) 0.0033(7) 0.0023(7) -0.0048(8)
C6 0.0405(11) 0.0247(9) 0.0225(8) 0.0072(7) -0.0030(8) -0.0061(8)
C7 0.0397(10) 0.0219(8) 0.0227(8) 0.0017(7) -0.0045(8) 0.0022(8)
C8 0.0584(14) 0.0219(9) 0.0298(10) -0.0028(8) -0.0029(10) 0.0006(9)
C9 0.0506(12) 0.0257(9) 0.0213(9) -0.0028(7) -0.0055(9) -0.0064(9)
C10 0.0349(10) 0.0268(9) 0.0166(8) -0.0019(7) -0.0011(7) -0.0011(8)
C11 0.0291(9) 0.0224(8) 0.0139(7) -0.0013(6) -0.0015(7) -0.0021(7)
C12 0.0279(9) 0.0307(9) 0.0223(8) -0.0086(7) 0.0046(7) -0.0006(8)
C13 0.0219(8) 0.0272(9) 0.0200(8) -0.0020(7) 0.0015(6) 0.0001(7)
C14 0.0207(8) 0.0206(8) 0.0127(7) -0.0009(6) -0.0004(6) -0.0010(6)
C15 0.0200(8) 0.0233(8) 0.0138(7) 0.0000(6) 0.0010(6) -0.0018(6)
C16 0.0276(9) 0.0267(9) 0.0247(9) 0.0058(7) -0.0061(7) -0.0027(7)
C17 0.0363(11) 0.0239(9) 0.0365(10) 0.0109(8) -0.0077(9) -0.0029(8)
C18 0.0331(10) 0.0195(8) 0.0301(10) 0.0036(7) -0.0015(8) -0.0049(7)
C19 0.0235(8) 0.0247(8) 0.0187(8) 0.0010(6) 0.0007(7) -0.0057(7)
C20 0.0366(11) 0.0438(12) 0.0235(9) 0.0019(9) 0.0064(8) -0.0148(9)
C21 0.0239(9) 0.0324(10) 0.0241(9) -0.0029(8) -0.0005(7) -0.0067(8)
C22 0.0299(9) 0.0273(9) 0.0228(9) -0.0071(7) -0.0030(7) -0.0020(7)
C23 0.0295(9) 0.0233(9) 0.0186(8) -0.0057(7) 0.0034(7) -0.0009(7)
C24 0.0280(9) 0.0223(9) 0.0331(10) -0.0037(7) 0.0013(8) 0.0017(7)
C25 0.0396(11) 0.0367(11) 0.0310(10) -0.0006(8) 0.0140(9) 0.0029(9)

loop_
_atom_type_symbol
_atom_type_description
_atom_type_scat_dispersion_real
_atom_type_scat_dispersion_imag
_atom_type_scat_source
C C 0.0033 0.0016 'International Tables Vol C Tables 4.2.6.8 and 6.1.1.4'
H H 0.0000 0.0000 'International Tables Vol C Tables 4.2.6.8 and 6.1.1.4'
O O 0.0106 0.0060 'International Tables Vol C Tables 4.2.6.8 and 6.1.1.4'
Si Si 0.0817 0.0704 'International Tables Vol C Tables 4.2.6.8 and 6.1.1.4'

loop_
_geom_angle_atom_site_label_1
_geom_angle_atom_site_label_2
_geom_angle_atom_site_label_3
_geom_angle
_geom_angle_site_symmetry_1
_geom_angle_site_symmetry_3
_geom_angle_publ_flag
O1 Si1 C2 110.32(10) . . ?
O1 Si1 C1 103.80(10) . . ?
C2 Si1 C1 109.28(13) . . ?
O1 Si1 C3 114.25(11) . . ?
C2 Si1 C3 109.01(15) . . ?
C1 Si1 C3 110.01(16) . . ?
C4 O1 Si1 132.94(11) . . ?
C9 O2 H2 109.5 . . ?
C23 O5 C14 113.57(13) . . ?
C23 O6 C25 116.66(15) . . ?
Si1 C1 H1A 109.5 . . ?
Si1 C1 H1B 109.5 . . ?
H1A C1 H1B 109.5 . . ?
Si1 C1 H1C 109.5 . . ?
H1A C1 H1C 109.5 . . ?
H1B C1 H1C 109.5 . . ?
Si1 C2 H2A 109.5 . . ?
Si1 C2 H2B 109.5 . . ?
H2A C2 H2B 109.5 . . ?
Si1 C2 H2C 109.5 . . ?
H2A C2 H2C 109.5 . . ?
H2B C2 H2C 109.5 . . ?
Si1 C3 H3A 109.5 . . ?
Si1 C3 H3B 109.5 . . ?
H3A C3 H3B 109.5 . . ?
Si1 C3 H3C 109.5 . . ?
H3A C3 H3C 109.5 . . ?
H3B C3 H3C 109.5 . . ?
O1 C4 C15 110.80(13) . . ?
O1 C4 C5 109.91(14) . . ?
C15 C4 C5 116.55(14) . . ?
O1 C4 C11 107.60(13) . . ?
C15 C4 C11 109.70(14) . . ?
C5 C4 C11 101.60(14) . . ?
C6 C5 C4 103.22(13) . . ?
C6 C5 H5A 111.1 . . ?
C4 C5 H5A 111.1 . . ?
C6 C5 H5B 111.1 . . ?
C4 C5 H5B 111.1 . . ?
H5A C5 H5B 109.1 . . ?
C7 C6 C5 103.96(15) . . ?
C7 C6 H6A 111.0 . . ?
C5 C6 H6A 111.0 . . ?
C7 C6 H6B 111.0 . . ?
C5 C6 H6B 111.0 . . ?
H6A C6 H6B 109.0 . . ?
C6 C7 C8 116.33(18) . . ?
C6 C7 C11 105.45(15) . . ?
C8 C7 C11 106.06(14) . . ?
C6 C7 H7 109.6 . . ?
C8 C7 H7 109.6 . . ?
C11 C7 H7 109.6 . . ?
C9 C8 C7 104.89(16) . . ?
C9 C8 H8A 110.8 . . ?
C7 C8 H8A 110.8 . . ?
C9 C8 H8B 110.8 . . ?
C7 C8 H8B 110.8 . . ?
H8A C8 H8B 108.8 . . ?
O2 C9 C10 113.60(17) . . ?
O2 C9 C8 112.69(18) . . ?
C10 C9 C8 102.94(16) . . ?
O2 C9 H9 109.1 . . ?
C10 C9 H9 109.1 . . ?
C8 C9 H9 109.1 . . ?
O3 C10 C9 124.83(17) . . ?
O3 C10 C11 125.87(17) . . ?
C9 C10 C11 109.14(15) . . ?
C10 C11 C12 110.15(15) . . ?
C10 C11 C7 104.52(14) . . ?
C12 C11 C7 114.03(16) . . ?
C10 C11 C4 110.41(15) . . ?
C12 C11 C4 111.19(14) . . ?
C7 C11 C4 106.28(14) . . ?
C13 C12 C11 111.35(14) . . ?
C13 C12 H12A 109.4 . . ?
C11 C12 H12A 109.4 . . ?
C13 C12 H12B 109.4 . . ?
C11 C12 H12B 109.4 . . ?
H12A C12 H12B 108.0 . . ?
O4 C13 C12 122.88(17) . . ?
O4 C13 C14 122.80(16) . . ?
C12 C13 C14 114.32(15) . . ?
O5 C14 C15 110.73(14) . . ?
O5 C14 C13 107.25(13) . . ?
C15 C14 C13 108.16(14) . . ?
O5 C14 C19 108.16(13) . . ?
C15 C14 C19 112.44(14) . . ?
C13 C14 C19 109.98(14) . . ?
C16 C15 C4 123.31(16) . . ?
C16 C15 C14 121.60(16) . . ?
C4 C15 C14 114.90(14) . . ?
C15 C16 C17 124.19(17) . . ?
C15 C16 H16 117.9 . . ?
C17 C16 H16 117.9 . . ?
C16 C17 C18 110.70(16) . . ?
C16 C17 H17A 109.5 . . ?
C18 C17 H17A 109.5 . . ?
C16 C17 H17B 109.5 . . ?
C18 C17 H17B 109.5 . . ?
H17A C17 H17B 108.1 . . ?
C17 C18 C19 110.75(16) . . ?
C17 C18 C24 110.45(17) . . ?
C19 C18 C24 108.36(15) . . ?
C17 C18 H18 109.1 . . ?
C19 C18 H18 109.1 . . ?
C24 C18 H18 109.1 . . ?
C20 C19 C21 108.59(15) . . ?
C20 C19 C18 111.56(16) . . ?
C21 C19 C18 109.30(15) . . ?
C20 C19 C14 114.15(15) . . ?
C21 C19 C14 108.71(14) . . ?
C18 C19 C14 104.39(14) . . ?
C19 C20 H20A 109.5 . . ?
C19 C20 H20B 109.5 . . ?
H20A C20 H20B 109.5 . . ?
C19 C20 H20C 109.5 . . ?
H20A C20 H20C 109.5 . . ?
H20B C20 H20C 109.5 . . ?
C19 C21 C22 111.22(15) . . ?
C19 C21 H21A 109.4 . . ?
C22 C21 H21A 109.4 . . ?
C19 C21 H21B 109.4 . . ?
C22 C21 H21B 109.4 . . ?
H21A C21 H21B 108.0 . . ?
C23 C22 C21 107.12(14) . . ?
C23 C22 H22A 110.3 . . ?
C21 C22 H22A 110.3 . . ?
C23 C22 H22B 110.3 . . ?
C21 C22 H22B 110.3 . . ?
H22A C22 H22B 108.5 . . ?
O6 C23 O5 106.40(14) . . ?
O6 C23 C22 107.92(15) . . ?
O5 C23 C22 108.24(15) . . ?
O6 C23 C24 114.14(16) . . ?
O5 C23 C24 110.13(14) . . ?
C22 C23 C24 109.81(16) . . ?
C23 C24 C18 109.61(15) . . ?
C23 C24 H24A 109.7 . . ?
C18 C24 H24A 109.7 . . ?
C23 C24 H24B 109.7 . . ?
C18 C24 H24B 109.7 . . ?
H24A C24 H24B 108.2 . . ?
O6 C25 H25A 109.5 . . ?
O6 C25 H25B 109.5 . . ?
H25A C25 H25B 109.5 . . ?
O6 C25 H25C 109.5 . . ?
H25A C25 H25C 109.5 . . ?
H25B C25 H25C 109.5 . . ?

loop_
_geom_bond_atom_site_label_1
_geom_bond_atom_site_label_2
_geom_bond_distance
_geom_bond_site_symmetry_2
_geom_bond_publ_flag
Si1 O1 1.6566(14) . ?
Si1 C2 1.846(3) . ?
Si1 C1 1.856(2) . ?
Si1 C3 1.862(3) . ?
O1 C4 1.425(2) . ?
O2 C9 1.409(2) . ?
O2 H2 0.8200 . ?
O3 C10 1.210(2) . ?
O4 C13 1.203(2) . ?
O5 C23 1.439(2) . ?
O5 C14 1.4431(19) . ?
O6 C23 1.403(2) . ?
O6 C25 1.429(3) . ?
C1 H1A 0.9600 . ?
C1 H1B 0.9600 . ?
C1 H1C 0.9600 . ?
C2 H2A 0.9600 . ?
C2 H2B 0.9600 . ?
C2 H2C 0.9600 . ?
C3 H3A 0.9600 . ?
C3 H3B 0.9600 . ?
C3 H3C 0.9600 . ?
C4 C15 1.519(2) . ?
C4 C5 1.542(2) . ?
C4 C11 1.580(3) . ?
C5 C6 1.529(3) . ?
C5 H5A 0.9700 . ?
C5 H5B 0.9700 . ?
C6 C7 1.532(3) . ?
C6 H6A 0.9700 . ?
C6 H6B 0.9700 . ?
C7 C8 1.549(3) . ?
C7 C11 1.556(3) . ?
C7 H7 0.9800 . ?
C8 C9 1.529(3) . ?
C8 H8A 0.9700 . ?
C8 H8B 0.9700 . ?
C9 C10 1.511(3) . ?
C9 H9 0.9800 . ?
C10 C11 1.527(2) . ?
C11 C12 1.539(3) . ?
C12 C13 1.508(2) . ?
C12 H12A 0.9700 . ?
C12 H12B 0.9700 . ?
C13 C14 1.541(2) . ?
C14 C15 1.526(2) . ?
C14 C19 1.564(2) . ?
C15 C16 1.325(3) . ?
C16 C17 1.503(3) . ?
C16 H16 0.9300 . ?
C17 C18 1.525(3) . ?
C17 H17A 0.9700 . ?
C17 H17B 0.9700 . ?
C18 C19 1.541(3) . ?
C18 C24 1.552(3) . ?
C18 H18 0.9800 . ?
C19 C20 1.525(2) . ?
C19 C21 1.536(2) . ?
C20 H20A 0.9600 . ?
C20 H20B 0.9600 . ?
C20 H20C 0.9600 . ?
C21 C22 1.540(2) . ?
C21 H21A 0.9700 . ?
C21 H21B 0.9700 . ?
C22 C23 1.514(3) . ?
C22 H22A 0.9700 . ?
C22 H22B 0.9700 . ?
C23 C24 1.521(3) . ?
C24 H24A 0.9700 . ?
C24 H24B 0.9700 . ?
C25 H25A 0.9600 . ?
C25 H25B 0.9600 . ?
C25 H25C 0.9600 . ?

loop_
_geom_hbond_atom_site_label_D
_geom_hbond_atom_site_label_H
_geom_hbond_atom_site_label_A
_geom_hbond_distance_DH
_geom_hbond_distance_HA
_geom_hbond_distance_DA
_geom_hbond_angle_DHA
_geom_hbond_site_symmetry_A
O2 H2 O6 0.82 2.10 2.903(2) 165.1 4_565

loop_
_geom_torsion_atom_site_label_1
_geom_torsion_atom_site_label_2
_geom_torsion_atom_site_label_3
_geom_torsion_atom_site_label_4
_geom_torsion
_geom_torsion_site_symmetry_1
_geom_torsion_site_symmetry_2
_geom_torsion_site_symmetry_3
_geom_torsion_site_symmetry_4
_geom_torsion_publ_flag
C2 Si1 O1 C4 98.59(18) . . . . ?
C1 Si1 O1 C4 -144.45(17) . . . . ?
C3 Si1 O1 C4 -24.6(2) . . . . ?
Si1 O1 C4 C15 79.94(18) . . . . ?
Si1 O1 C4 C5 -50.3(2) . . . . ?
Si1 O1 C4 C11 -160.14(12) . . . . ?
O1 C4 C5 C6 -72.36(18) . . . . ?
C15 C4 C5 C6 160.54(16) . . . . ?
C11 C4 C5 C6 41.39(18) . . . . ?
C4 C5 C6 C7 -43.51(18) . . . . ?
C5 C6 C7 C8 144.48(17) . . . . ?
C5 C6 C7 C11 27.29(18) . . . . ?
C6 C7 C8 C9 -89.3(2) . . . . ?
C11 C7 C8 C9 27.6(2) . . . . ?
C7 C8 C9 O2 -158.16(18) . . . . ?
C7 C8 C9 C10 -35.4(2) . . . . ?
O2 C9 C10 O3 -22.6(3) . . . . ?
C8 C9 C10 O3 -144.7(2) . . . . ?
O2 C9 C10 C11 153.07(18) . . . . ?
C8 C9 C10 C11 30.9(2) . . . . ?
O3 C10 C11 C12 38.8(3) . . . . ?
C9 C10 C11 C12 -136.77(17) . . . . ?
O3 C10 C11 C7 161.7(2) . . . . ?
C9 C10 C11 C7 -13.9(2) . . . . ?
O3 C10 C11 C4 -84.4(2) . . . . ?
C9 C10 C11 C4 100.04(18) . . . . ?
C6 C7 C11 C10 115.34(16) . . . . ?
C8 C7 C11 C10 -8.6(2) . . . . ?
C6 C7 C11 C12 -124.33(16) . . . . ?
C8 C7 C11 C12 111.73(18) . . . . ?
C6 C7 C11 C4 -1.47(18) . . . . ?
C8 C7 C11 C4 -125.41(17) . . . . ?
O1 C4 C11 C10 -21.73(19) . . . . ?
C15 C4 C11 C10 98.88(16) . . . . ?
C5 C4 C11 C10 -137.19(15) . . . . ?
O1 C4 C11 C12 -144.31(14) . . . . ?
C15 C4 C11 C12 -23.70(19) . . . . ?
C5 C4 C11 C12 100.23(16) . . . . ?
O1 C4 C11 C7 91.06(16) . . . . ?
C15 C4 C11 C7 -148.32(14) . . . . ?
C5 C4 C11 C7 -24.40(17) . . . . ?
C10 C11 C12 C13 -157.77(16) . . . . ?
C7 C11 C12 C13 85.10(18) . . . . ?
C4 C11 C12 C13 -35.0(2) . . . . ?
C11 C12 C13 O4 -116.2(2) . . . . ?
C11 C12 C13 C14 64.2(2) . . . . ?
C23 O5 C14 C15 103.57(16) . . . . ?
C23 O5 C14 C13 -138.63(15) . . . . ?
C23 O5 C14 C19 -20.05(18) . . . . ?
O4 C13 C14 O5 35.1(2) . . . . ?
C12 C13 C14 O5 -145.27(15) . . . . ?
O4 C13 C14 C15 154.54(18) . . . . ?
C12 C13 C14 C15 -25.8(2) . . . . ?
O4 C13 C14 C19 -82.3(2) . . . . ?
C12 C13 C14 C19 97.34(17) . . . . ?
O1 C4 C15 C16 7.6(2) . . . . ?
C5 C4 C15 C16 134.23(19) . . . . ?
C11 C4 C15 C16 -111.09(19) . . . . ?
O1 C4 C15 C14 -177.32(13) . . . . ?
C5 C4 C15 C14 -50.7(2) . . . . ?
C11 C4 C15 C14 64.03(18) . . . . ?
O5 C14 C15 C16 -104.82(19) . . . . ?
C13 C14 C15 C16 137.94(18) . . . . ?
C19 C14 C15 C16 16.3(2) . . . . ?
O5 C14 C15 C4 79.98(17) . . . . ?
C13 C14 C15 C4 -37.27(19) . . . . ?
C19 C14 C15 C4 -158.90(14) . . . . ?
C4 C15 C16 C17 -179.97(18) . . . . ?
C14 C15 C16 C17 5.2(3) . . . . ?
C15 C16 C17 C18 11.0(3) . . . . ?
C16 C17 C18 C19 -49.1(2) . . . . ?
C16 C17 C18 C24 71.0(2) . . . . ?
C17 C18 C19 C20 -55.4(2) . . . . ?
C24 C18 C19 C20 -176.69(15) . . . . ?
C17 C18 C19 C21 -175.51(15) . . . . ?
C24 C18 C19 C21 63.20(19) . . . . ?
C17 C18 C19 C14 68.34(18) . . . . ?
C24 C18 C19 C14 -52.95(18) . . . . ?
O5 C14 C19 C20 -165.77(15) . . . . ?
C15 C14 C19 C20 71.6(2) . . . . ?
C13 C14 C19 C20 -48.9(2) . . . . ?
O5 C14 C19 C21 -44.40(18) . . . . ?
C15 C14 C19 C21 -166.98(14) . . . . ?
C13 C14 C19 C21 72.42(17) . . . . ?
O5 C14 C19 C18 72.17(16) . . . . ?
C15 C14 C19 C18 -50.42(18) . . . . ?
C13 C14 C19 C18 -171.01(14) . . . . ?
C20 C19 C21 C22 -173.89(17) . . . . ?
C18 C19 C21 C22 -52.0(2) . . . . ?
C14 C19 C21 C22 61.4(2) . . . . ?
C19 C21 C22 C23 -11.7(2) . . . . ?
C25 O6 C23 O5 59.6(2) . . . . ?
C25 O6 C23 C22 175.57(16) . . . . ?
C25 O6 C23 C24 -62.1(2) . . . . ?
C14 O5 C23 O6 -170.46(14) . . . . ?
C14 O5 C23 C22 73.78(18) . . . . ?
C14 O5 C23 C24 -46.28(19) . . . . ?
C21 C22 C23 O6 -167.26(16) . . . . ?
C21 C22 C23 O5 -52.49(19) . . . . ?
C21 C22 C23 C24 67.76(19) . . . . ?
O6 C23 C24 C18 -177.50(15) . . . . ?
O5 C23 C24 C18 62.91(19) . . . . ?
C22 C23 C24 C18 -56.19(19) . . . . ?
C17 C18 C24 C23 -130.59(17) . . . . ?
C19 C18 C24 C23 -9.1(2) . . . . ?
